data_4506664
loop_
_publ_author_name
'Jiang, Hao'
'Sheng, Tianlu'
'Wang, Xin'
'Hu, Shengmin'
'Zhu, Qilong'
'Fu, Ruibiao'
'Yu, Peng'
'Wu, Xintao'

_publ_section_title
;
 Self-Assembly of [M13Ni8S8(edt)14]2--(M = Cd, Zn): A New Type of
 Henicosnuclear Heterometallic Clusters Based on Two Primary Building
 Units
;
_journal_issue 9
_journal_name_full 'Crystal Growth &amp; Design'
_journal_page_first 4295
_journal_paper_doi 10.1021/cg300596d
_journal_volume 12
_journal_year 2012
_chemical_formula_sum 'C40 H92 Cd13 N2 Ni8 O2 S36'
_chemical_formula_weight 3718.20
_chemical_name_systematic
; 
 ? 
;
_space_group_IT_number 15
_symmetry_cell_setting monoclinic
_symmetry_space_group_name_Hall '-C 2yc'
_symmetry_space_group_name_H-M 'C 1 2/c 1'
_atom_sites_solution_hydrogens geom
_atom_sites_solution_primary direct
_atom_sites_solution_secondary difmap
_audit_creation_method SHELXL-97
_cell_angle_alpha 90.00
_cell_angle_beta 95.344(16)
_cell_angle_gamma 90.00
_cell_formula_units_Z 4
_cell_length_a 20.661(18)
_cell_length_b 18.301(16)
_cell_length_c 26.84(2)
_cell_measurement_reflns_used 16096
_cell_measurement_temperature 293(2)
_cell_measurement_theta_max 27.4816
_cell_measurement_theta_min 2.6092
_cell_volume 10105(15)
_computing_structure_refinement 'SHELXL-97 (Sheldrick, 1997)'
_computing_structure_solution 'SHELXS-97 (Sheldrick, 1990)'
_diffrn_ambient_temperature 293(2)
_diffrn_measured_fraction_theta_full 0.988
_diffrn_measured_fraction_theta_max 0.988
_diffrn_measurement_device_type 'Saturn724+ (2x2 bin mode)'
_diffrn_measurement_method CCD_Profile_fitting
_diffrn_radiation_monochromator graphite
_diffrn_radiation_source 'fine-focus sealed tube'
_diffrn_radiation_type MoK\a
_diffrn_radiation_wavelength 0.71073
_diffrn_reflns_av_R_equivalents 0.0445
_diffrn_reflns_av_sigmaI/netI 0.0556
_diffrn_reflns_limit_h_max 26
_diffrn_reflns_limit_h_min -26
_diffrn_reflns_limit_k_max 23
_diffrn_reflns_limit_k_min -23
_diffrn_reflns_limit_l_max 34
_diffrn_reflns_limit_l_min -34
_diffrn_reflns_number 39289
_diffrn_reflns_theta_full 27.55
_diffrn_reflns_theta_max 27.55
_diffrn_reflns_theta_min 2.20
_exptl_absorpt_coefficient_mu 4.896
_exptl_absorpt_correction_T_max 1.0000
_exptl_absorpt_correction_T_min 0.8933
_exptl_absorpt_correction_type multi-scan
_exptl_crystal_colour Black
_exptl_crystal_density_diffrn 2.444
_exptl_crystal_density_method 'not measured'
_exptl_crystal_description Prism
_exptl_crystal_F_000 7144
_exptl_crystal_size_max 0.1600
_exptl_crystal_size_mid 0.0900
_exptl_crystal_size_min 0.0700
_refine_diff_density_max 1.714
_refine_diff_density_min -1.552
_refine_diff_density_rms 0.206
_refine_ls_extinction_method none
_refine_ls_goodness_of_fit_ref 1.114
_refine_ls_hydrogen_treatment geom
_refine_ls_matrix_type full
_refine_ls_number_parameters 456
_refine_ls_number_reflns 11500
_refine_ls_number_restraints 0
_refine_ls_restrained_S_all 1.114
_refine_ls_R_factor_all 0.0569
_refine_ls_R_factor_gt 0.0505
_refine_ls_shift/su_max 0.004
_refine_ls_shift/su_mean 0.000
_refine_ls_structure_factor_coef Fsqd
_refine_ls_weighting_details 'calc w=1/[\s^2^(Fo^2^)+(0.0551P)^2^+108.5442P] where P=(Fo^2^+2Fc^2^)/3'
_refine_ls_weighting_scheme calc
_refine_ls_wR_factor_gt 0.1283
_refine_ls_wR_factor_ref 0.1331
_reflns_number_gt 10361
_reflns_number_total 11500
_reflns_threshold_expression >2sigma(I)
_cod_data_source_file cg300596d_si_002.cif
_cod_data_source_block a
_cod_depositor_comments
;
The following automatic conversions were performed:

'_exptl_absorpt_correction_type' value 'Multi-scan' changed to
'multi-scan' according to
/home/saulius/struct/CIF-dictionaries/cif_core.dic dictionary named
'cif_core.dic' version 2.4.2 from 2011-04-26.

Automatic conversion script
Id: cif_fix_values 1891 2012-01-12 08:04:46Z andrius 
;
_cod_original_cell_volume 10104(15)
_cod_original_sg_symbol_H-M C2/c
_cod_database_code 4506664

loop_
_symmetry_equiv_pos_as_xyz
'x, y, z'
'-x, y, -z+1/2'
'x+1/2, y+1/2, z'
'-x+1/2, y+1/2, -z+1/2'
'-x, -y, -z'
'x, -y, z-1/2'
'-x+1/2, -y+1/2, -z'
'x+1/2, -y+1/2, z-1/2'

loop_
_atom_site_label
_atom_site_type_symbol
_atom_site_fract_x
_atom_site_fract_y
_atom_site_fract_z
_atom_site_U_iso_or_equiv
_atom_site_adp_type
_atom_site_occupancy
_atom_site_symmetry_multiplicity
_atom_site_calc_flag
_atom_site_refinement_flags
_atom_site_disorder_assembly
_atom_site_disorder_group
Cd1 Cd 0.0000 0.67705(3) 0.2500 0.01966(13) Uani 1 2 d S . .
Cd2 Cd 0.09077(2) 0.82944(3) 0.341972(16) 0.02384(11) Uani 1 1 d . . .
Cd3 Cd 0.09501(2) 0.82505(3) 0.181725(17) 0.02340(11) Uani 1 1 d . . .
Cd4 Cd 0.19889(2) 0.66738(3) 0.280909(18) 0.02473(12) Uani 1 1 d . . .
Cd5 Cd 0.02043(2) 0.67174(3) 0.101627(17) 0.02821(12) Uani 1 1 d . . .
Cd6 Cd -0.08675(2) 0.51641(3) 0.16460(2) 0.03173(13) Uani 1 1 d . . .
Cd7 Cd 0.11966(2) 0.52110(3) 0.20248(2) 0.03155(13) Uani 1 1 d . . .
Ni8 Ni 0.0000 0.95836(6) 0.2500 0.0236(2) Uani 1 2 d S . .
Ni1 Ni 0.19806(4) 0.67579(5) 0.14147(3) 0.02599(19) Uani 1 1 d . . .
Ni3 Ni 0.21559(4) 0.71832(6) 0.42595(3) 0.0345(2) Uani 1 1 d . . .
Ni4 Ni 0.0000 0.38651(8) 0.2500 0.0526(5) Uani 1 2 d S . .
Ni2 Ni -0.14151(4) 0.60611(6) 0.03585(3) 0.0399(3) Uani 1 1 d . . .
S13 S 0.10265(7) 0.75435(9) 0.26401(5) 0.0206(3) Uani 1 1 d . . .
S14 S 0.08300(8) 0.96289(9) 0.30746(6) 0.0281(3) Uani 1 1 d . . .
S2 S 0.06789(8) 0.96232(9) 0.19106(6) 0.0278(3) Uani 1 1 d . . .
S5 S 0.20441(8) 0.79639(10) 0.14631(6) 0.0284(3) Uani 1 1 d . . .
S6 S 0.27003(8) 0.66480(10) 0.20664(6) 0.0279(3) Uani 1 1 d . . .
S3 S 0.00679(8) 0.80470(10) 0.11447(6) 0.0270(3) Uani 1 1 d . . .
S1 S 0.01500(7) 0.59222(9) 0.17714(6) 0.0257(3) Uani 1 1 d . . .
S7 S 0.13604(8) 0.68676(12) 0.07121(6) 0.0341(4) Uani 1 1 d . . .
S8 S 0.19470(8) 0.55538(11) 0.13458(7) 0.0337(4) Uani 1 1 d . . .
S17 S 0.18431(10) 0.83258(12) 0.41183(7) 0.0408(5) Uani 1 1 d . . .
S18 S 0.26847(9) 0.71783(12) 0.35801(7) 0.0384(4) Uani 1 1 d . . .
S20 S -0.12583(10) 0.50024(13) 0.07243(8) 0.0459(5) Uani 1 1 d . . .
S12 S -0.24499(9) 0.60733(13) 0.04649(7) 0.0429(5) Uani 1 1 d . . .
S16 S -0.16875(9) 0.71075(14) 0.00367(7) 0.0452(5) Uani 1 1 d . . .
S15 S -0.03901(9) 0.62091(15) 0.02180(7) 0.0494(6) Uani 1 1 d . . .
S11 S -0.06798(11) 0.37925(12) 0.18211(13) 0.0629(7) Uani 1 1 d . . .
C5 C 0.2596(3) 0.8142(4) 0.2023(3) 0.0302(15) Uani 1 1 d . . .
H5A H 0.2810 0.8609 0.1991 0.036 Uiso 1 1 calc R . .
H5B H 0.2352 0.8163 0.2314 0.036 Uiso 1 1 calc R . .
C7 C 0.1403(4) 0.5373(5) 0.0777(3) 0.044(2) Uani 1 1 d . . .
H7A H 0.1522 0.4916 0.0628 0.053 Uiso 1 1 calc R . .
H7B H 0.0958 0.5333 0.0862 0.053 Uiso 1 1 calc R . .
C12 C 0.1564(3) 0.9661(4) 0.2730(3) 0.0360(16) Uani 1 1 d . . .
H12A H 0.1907 0.9924 0.2926 0.043 Uiso 1 1 calc R . .
H12B H 0.1715 0.9169 0.2675 0.043 Uiso 1 1 calc R . .
C9 C 0.2531(4) 0.8648(5) 0.3812(3) 0.0445(19) Uani 1 1 d . . .
H9A H 0.2449 0.9143 0.3692 0.053 Uiso 1 1 calc R . .
H9B H 0.2915 0.8655 0.4048 0.053 Uiso 1 1 calc R . .
C11 C 0.1410(3) 1.0036(4) 0.2236(3) 0.0358(16) Uani 1 1 d . . .
H11A H 0.1773 0.9984 0.2034 0.043 Uiso 1 1 calc R . .
H11B H 0.1338 1.0552 0.2289 0.043 Uiso 1 1 calc R . .
C6 C 0.3093(3) 0.7542(4) 0.2084(3) 0.0326(15) Uani 1 1 d . . .
H6A H 0.3355 0.7601 0.2401 0.039 Uiso 1 1 calc R . .
H6B H 0.3379 0.7573 0.1818 0.039 Uiso 1 1 calc R . .
C10 C 0.2641(4) 0.8171(5) 0.3390(3) 0.0412(19) Uani 1 1 d . . .
H10A H 0.3045 0.8309 0.3258 0.049 Uiso 1 1 calc R . .
H10B H 0.2292 0.8236 0.3127 0.049 Uiso 1 1 calc R . .
C3 C -0.0918(4) 0.7609(6) 0.0029(3) 0.052(2) Uani 1 1 d . . .
H3A H -0.0972 0.8021 -0.0199 0.062 Uiso 1 1 calc R . .
H3B H -0.0778 0.7791 0.0361 0.062 Uiso 1 1 calc R . .
C1 C -0.2524(4) 0.5372(5) 0.0940(3) 0.046(2) Uani 1 1 d . . .
H1A H -0.2376 0.5564 0.1268 0.055 Uiso 1 1 calc R . .
H1B H -0.2975 0.5226 0.0943 0.055 Uiso 1 1 calc R . .
C8 C 0.1457(4) 0.5989(5) 0.0411(3) 0.050(2) Uani 1 1 d . . .
H8A H 0.1125 0.5934 0.0134 0.059 Uiso 1 1 calc R . .
H8B H 0.1878 0.5969 0.0280 0.059 Uiso 1 1 calc R . .
C4 C -0.0419(4) 0.7077(6) -0.0144(3) 0.060(3) Uani 1 1 d . . .
H4A H 0.0007 0.7304 -0.0107 0.072 Uiso 1 1 calc R . .
H4B H -0.0525 0.6969 -0.0496 0.072 Uiso 1 1 calc R . .
C2 C -0.2102(4) 0.4704(6) 0.0818(4) 0.057(2) Uani 1 1 d . . .
H2A H -0.2295 0.4466 0.0517 0.068 Uiso 1 1 calc R . .
H2B H -0.2090 0.4354 0.1090 0.068 Uiso 1 1 calc R . .
S21 S 0.17980(8) 0.53472(10) 0.28479(7) 0.0299(4) Uani 1 1 d . . .
C23 C -0.0176(6) 0.3551(8) 0.1332(6) 0.104(5) Uani 1 1 d . . .
H23A H -0.0135 0.3023 0.1322 0.124 Uiso 1 1 calc R . .
H23B H -0.0389 0.3709 0.1013 0.124 Uiso 1 1 calc R . .
C24 C 0.0438(6) 0.3853(10) 0.1393(6) 0.123(7) Uani 1 1 d . . .
H24A H 0.0411 0.4352 0.1270 0.148 Uiso 1 1 calc R . .
H24B H 0.0716 0.3584 0.1186 0.148 Uiso 1 1 calc R . .
S19 S 0.08275(10) 0.38655(13) 0.20416(13) 0.0665(8) Uani 1 1 d . . .
N1 N -0.6112(5) 0.6094(7) 0.0519(4) 0.088(3) Uani 1 1 d . . .
H1C H -0.5801 0.6224 0.0766 0.105 Uiso 1 1 calc R . .
C35 C -0.5829(5) 0.6222(8) 0.0003(5) 0.079(4) Uani 1 1 d . . .
H35A H -0.5767 0.6743 -0.0040 0.095 Uiso 1 1 calc R . .
H35B H -0.5404 0.5993 0.0015 0.095 Uiso 1 1 calc R . .
C36 C -0.6218(7) 0.5950(9) -0.0428(5) 0.103(5) Uani 1 1 d . . .
H36A H -0.6006 0.6052 -0.0724 0.154 Uiso 1 1 calc R . .
H36B H -0.6636 0.6185 -0.0453 0.154 Uiso 1 1 calc R . .
H36C H -0.6274 0.5432 -0.0396 0.154 Uiso 1 1 calc R . .
C31 C -0.6271(8) 0.5266(9) 0.0590(5) 0.105(5) Uani 1 1 d . . .
H31A H -0.6613 0.5110 0.0340 0.127 Uiso 1 1 calc R . .
H31B H -0.6415 0.5183 0.0919 0.127 Uiso 1 1 calc R . .
C33 C -0.6713(7) 0.6534(9) 0.0589(6) 0.106(5) Uani 1 1 d . . .
H33A H -0.7040 0.6423 0.0316 0.127 Uiso 1 1 calc R . .
H33B H -0.6883 0.6379 0.0897 0.127 Uiso 1 1 calc R . .
C34 C -0.6614(9) 0.7325(10) 0.0608(6) 0.124(6) Uani 1 1 d . . .
H34A H -0.7016 0.7563 0.0661 0.186 Uiso 1 1 calc R . .
H34B H -0.6466 0.7488 0.0298 0.186 Uiso 1 1 calc R . .
H34C H -0.6293 0.7442 0.0879 0.186 Uiso 1 1 calc R . .
C32 C -0.5610(11) 0.4820(11) 0.0528(8) 0.197(13) Uani 1 1 d . . .
H32A H -0.5681 0.4309 0.0582 0.295 Uiso 1 1 calc R . .
H32B H -0.5272 0.4994 0.0769 0.295 Uiso 1 1 calc R . .
H32C H -0.5482 0.4892 0.0197 0.295 Uiso 1 1 calc R . .
O1 O -0.5169(18) 0.647(2) 0.1256(13) 0.198(14) Uiso 0.50 1 d P A 1
O2 O -0.4195(15) 0.6147(18) 0.1112(11) 0.172(11) Uiso 0.50 1 d P B 2

loop_
_atom_site_aniso_label
_atom_site_aniso_U_11
_atom_site_aniso_U_22
_atom_site_aniso_U_33
_atom_site_aniso_U_23
_atom_site_aniso_U_13
_atom_site_aniso_U_12
Cd1 0.0164(3) 0.0220(3) 0.0203(3) 0.000 0.0006(2) 0.000
Cd2 0.0212(2) 0.0298(3) 0.0197(2) -0.00166(17) -0.00266(16) -0.00257(18)
Cd3 0.0208(2) 0.0288(3) 0.0201(2) 0.00310(17) -0.00102(16) -0.00171(18)
Cd4 0.0191(2) 0.0280(3) 0.0267(2) 0.00462(18) 0.00004(17) -0.00114(18)
Cd5 0.0242(2) 0.0387(3) 0.0216(2) -0.00696(19) 0.00097(17) 0.0005(2)
Cd6 0.0242(2) 0.0290(3) 0.0417(3) -0.0114(2) 0.0012(2) -0.00080(19)
Cd7 0.0221(2) 0.0309(3) 0.0416(3) -0.0057(2) 0.00261(19) 0.0036(2)
Ni8 0.0206(5) 0.0235(6) 0.0257(6) 0.000 -0.0028(4) 0.000
Ni1 0.0200(4) 0.0354(5) 0.0229(4) -0.0020(3) 0.0031(3) 0.0014(3)
Ni3 0.0248(4) 0.0521(6) 0.0249(4) 0.0084(4) -0.0063(3) -0.0045(4)
Ni4 0.0206(6) 0.0232(7) 0.1160(15) 0.000 0.0166(8) 0.000
Ni2 0.0263(4) 0.0636(7) 0.0287(5) -0.0211(5) -0.0028(3) -0.0026(4)
S13 0.0181(7) 0.0245(8) 0.0186(7) 0.0008(6) -0.0011(5) -0.0022(6)
S14 0.0257(8) 0.0271(8) 0.0299(8) -0.0033(7) -0.0053(6) -0.0020(6)
S2 0.0260(8) 0.0278(8) 0.0289(8) 0.0059(7) -0.0014(6) -0.0023(7)
S5 0.0250(8) 0.0354(9) 0.0251(8) 0.0049(7) 0.0041(6) -0.0022(7)
S6 0.0183(7) 0.0364(9) 0.0289(8) 0.0016(7) 0.0013(6) 0.0014(6)
S3 0.0231(7) 0.0385(9) 0.0186(7) 0.0012(6) -0.0021(5) 0.0008(7)
S1 0.0208(7) 0.0276(8) 0.0286(8) -0.0061(6) 0.0020(6) 0.0019(6)
S7 0.0278(8) 0.0543(12) 0.0205(7) -0.0030(7) 0.0037(6) 0.0006(8)
S8 0.0259(8) 0.0385(10) 0.0371(9) -0.0103(8) 0.0042(7) 0.0058(7)
S17 0.0367(10) 0.0507(12) 0.0317(9) 0.0025(8) -0.0141(7) -0.0088(9)
S18 0.0272(8) 0.0589(13) 0.0282(8) 0.0044(8) -0.0027(6) -0.0108(8)
S20 0.0367(10) 0.0518(13) 0.0481(11) -0.0280(10) -0.0016(8) -0.0015(9)
S12 0.0273(9) 0.0671(14) 0.0326(9) -0.0161(9) -0.0062(7) -0.0030(9)
S16 0.0333(10) 0.0780(16) 0.0223(8) -0.0079(9) -0.0080(7) -0.0004(10)
S15 0.0278(9) 0.0866(17) 0.0338(10) -0.0287(11) 0.0021(7) -0.0033(10)
S11 0.0364(11) 0.0255(10) 0.127(2) -0.0061(12) 0.0069(13) -0.0060(9)
C5 0.022(3) 0.039(4) 0.029(3) 0.004(3) 0.001(3) -0.008(3)
C7 0.035(4) 0.056(5) 0.041(4) -0.023(4) 0.002(3) -0.002(4)
C12 0.024(3) 0.034(4) 0.048(4) -0.002(3) -0.008(3) -0.009(3)
C9 0.042(4) 0.046(5) 0.042(4) 0.006(4) -0.009(3) -0.010(4)
C11 0.026(3) 0.034(4) 0.046(4) 0.011(3) -0.003(3) -0.010(3)
C6 0.021(3) 0.042(4) 0.035(4) 0.008(3) 0.004(3) -0.007(3)
C10 0.029(4) 0.054(5) 0.040(4) 0.011(4) -0.002(3) -0.012(3)
C3 0.035(4) 0.091(7) 0.029(4) 0.004(4) -0.005(3) -0.007(4)
C1 0.033(4) 0.057(5) 0.046(4) -0.013(4) -0.003(3) -0.006(4)
C8 0.034(4) 0.086(7) 0.029(4) -0.025(4) 0.008(3) -0.003(4)
C4 0.044(5) 0.110(9) 0.025(4) -0.008(5) 0.000(3) -0.017(5)
C2 0.041(5) 0.067(6) 0.062(6) -0.027(5) -0.004(4) -0.012(4)
S21 0.0210(7) 0.0274(9) 0.0408(9) 0.0071(7) 0.0009(6) 0.0027(6)
C23 0.077(9) 0.088(9) 0.145(13) -0.043(9) 0.004(8) 0.046(8)
C24 0.074(8) 0.171(16) 0.130(12) -0.115(12) 0.036(8) -0.062(9)
S19 0.0306(10) 0.0356(12) 0.137(3) -0.0346(14) 0.0294(13) -0.0064(9)
N1 0.067(6) 0.129(10) 0.068(6) 0.002(6) 0.018(5) -0.026(6)
C35 0.043(6) 0.102(10) 0.094(9) 0.009(8) 0.009(5) -0.008(6)
C36 0.121(12) 0.125(13) 0.059(7) 0.026(8) -0.010(7) -0.029(10)
C31 0.124(12) 0.121(12) 0.075(8) 0.060(8) 0.026(8) -0.009(10)
C33 0.090(10) 0.129(14) 0.108(11) -0.011(10) 0.058(9) -0.015(10)
C34 0.143(15) 0.142(16) 0.098(11) -0.012(11) 0.072(11) -0.026(12)
C32 0.22(2) 0.167(19) 0.22(2) 0.135(18) 0.14(2) 0.127(18)

loop_
_atom_type_symbol
_atom_type_description
_atom_type_scat_dispersion_real
_atom_type_scat_dispersion_imag
_atom_type_scat_source
C C 0.0033 0.0016 'International Tables Vol C Tables 4.2.6.8 and 6.1.1.4'
H H 0.0000 0.0000 'International Tables Vol C Tables 4.2.6.8 and 6.1.1.4'
N N 0.0061 0.0033 'International Tables Vol C Tables 4.2.6.8 and 6.1.1.4'
O O 0.0106 0.0060 'International Tables Vol C Tables 4.2.6.8 and 6.1.1.4'
S S 0.1246 0.1234 'International Tables Vol C Tables 4.2.6.8 and 6.1.1.4'
Ni Ni 0.3393 1.1124 'International Tables Vol C Tables 4.2.6.8 and 6.1.1.4'
Cd Cd -0.8075 1.2024 'International Tables Vol C Tables 4.2.6.8 and 6.1.1.4'

loop_
_geom_angle_atom_site_label_1
_geom_angle_atom_site_label_2
_geom_angle_atom_site_label_3
_geom_angle
_geom_angle_site_symmetry_1
_geom_angle_site_symmetry_3
S1 Cd1 S1 104.58(11) 2 .
S1 Cd1 S13 112.68(6) 2 .
S1 Cd1 S13 107.08(6) . .
S1 Cd1 S13 107.08(6) 2 2
S1 Cd1 S13 112.68(6) . 2
S13 Cd1 S13 112.55(10) . 2
S3 Cd2 S13 116.00(6) 2 .
S3 Cd2 S17 104.56(9) 2 .
S13 Cd2 S17 119.43(8) . .
S3 Cd2 S14 108.30(6) 2 .
S13 Cd2 S14 102.81(8) . .
S17 Cd2 S14 104.81(7) . .
S3 Cd3 S13 122.52(7) . .
S3 Cd3 S5 108.15(8) . .
S13 Cd3 S5 103.27(6) . .
S3 Cd3 S2 93.75(6) . .
S13 Cd3 S2 113.85(7) . .
S5 Cd3 S2 115.88(6) . .
S21 Cd4 S13 119.77(7) . .
S21 Cd4 S18 113.48(7) . .
S13 Cd4 S18 106.62(8) . .
S21 Cd4 S6 96.86(6) . .
S13 Cd4 S6 111.32(7) . .
S18 Cd4 S6 108.11(9) . .
S3 Cd5 S1 116.34(7) . .
S3 Cd5 S15 115.09(8) . .
S1 Cd5 S15 114.47(9) . .
S3 Cd5 S7 93.40(6) . .
S1 Cd5 S7 115.17(6) . .
S15 Cd5 S7 99.16(8) . .
S21 Cd6 S1 122.25(7) 2 .
S21 Cd6 S20 110.86(8) 2 .
S1 Cd6 S20 112.30(7) . .
S21 Cd6 S11 98.23(8) 2 .
S1 Cd6 S11 113.79(8) . .
S20 Cd6 S11 95.32(9) . .
S21 Cd7 S1 122.26(6) . .
S21 Cd7 S8 109.00(9) . .
S1 Cd7 S8 103.72(8) . .
S21 Cd7 S19 101.99(9) . .
S1 Cd7 S19 104.25(9) . .
S8 Cd7 S19 116.29(8) . .
S14 Ni8 S14 175.68(11) 2 .
S14 Ni8 S2 89.73(9) 2 2
S14 Ni8 S2 90.13(9) . 2
S14 Ni8 S2 90.13(9) 2 .
S14 Ni8 S2 89.73(9) . .
S2 Ni8 S2 176.25(11) 2 .
S7 Ni1 S6 173.28(7) . .
S7 Ni1 S8 90.46(8) . .
S6 Ni1 S8 89.37(7) . .
S7 Ni1 S5 89.19(8) . .
S6 Ni1 S5 90.72(7) . .
S8 Ni1 S5 177.76(8) . .
S16 Ni3 S17 93.54(10) 2 .
S16 Ni3 S18 174.80(9) 2 .
S17 Ni3 S18 91.23(9) . .
S16 Ni3 S12 77.65(9) 2 2
S17 Ni3 S12 170.42(9) . 2
S18 Ni3 S12 97.45(9) . 2
S16 Ni3 Ni2 49.04(7) 2 2
S17 Ni3 Ni2 126.37(8) . 2
S18 Ni3 Ni2 128.71(8) . 2
S12 Ni3 Ni2 49.72(7) 2 2
S19 Ni4 S19 179.96(16) 2 .
S19 Ni4 S11 90.36(13) 2 2
S19 Ni4 S11 89.64(13) . 2
S19 Ni4 S11 89.64(13) 2 .
S19 Ni4 S11 90.36(13) . .
S11 Ni4 S11 173.07(14) 2 .
S16 Ni2 S20 172.70(9) . .
S16 Ni2 S12 79.68(9) . .
S20 Ni2 S12 93.22(9) . .
S16 Ni2 S15 92.38(10) . .
S20 Ni2 S15 94.67(10) . .
S12 Ni2 S15 171.98(12) . .
S16 Ni2 Ni3 50.65(7) . 2
S20 Ni2 Ni3 123.19(8) . 2
S12 Ni2 Ni3 51.08(7) . 2
S15 Ni2 Ni3 122.52(9) . 2
Cd2 S13 Cd1 106.24(6) . .
Cd2 S13 Cd3 115.89(9) . .
Cd1 S13 Cd3 99.80(6) . .
Cd2 S13 Cd4 108.96(6) . .
Cd1 S13 Cd4 107.68(9) . .
Cd3 S13 Cd4 117.00(6) . .
C12 S14 Ni8 105.8(2) . .
C12 S14 Cd2 100.5(3) . .
Ni8 S14 Cd2 103.40(7) . .
C11 S2 Ni8 102.8(3) . .
C11 S2 Cd3 105.6(3) . .
Ni8 S2 Cd3 101.23(7) . .
C5 S5 Ni1 104.8(2) . .
C5 S5 Cd3 99.3(2) . .
Ni1 S5 Cd3 100.07(7) . .
C6 S6 Ni1 101.8(2) . .
C6 S6 Cd4 104.3(2) . .
Ni1 S6 Cd4 102.77(9) . .
Cd2 S3 Cd3 101.89(9) 2 .
Cd2 S3 Cd5 110.80(7) 2 .
Cd3 S3 Cd5 99.44(6) . .
Cd5 S1 Cd6 108.18(7) . .
Cd5 S1 Cd1 106.60(9) . .
Cd6 S1 Cd1 106.26(7) . .
Cd5 S1 Cd7 114.18(7) . .
Cd6 S1 Cd7 115.45(9) . .
Cd1 S1 Cd7 105.48(7) . .
C8 S7 Ni1 102.8(3) . .
C8 S7 Cd5 100.8(3) . .
Ni1 S7 Cd5 101.56(9) . .
C7 S8 Ni1 105.1(3) . .
C7 S8 Cd7 100.5(3) . .
Ni1 S8 Cd7 101.51(7) . .
C9 S17 Ni3 99.1(3) . .
C9 S17 Cd2 104.2(3) . .
Ni3 S17 Cd2 107.00(8) . .
C10 S18 Ni3 101.8(3) . .
C10 S18 Cd4 96.8(3) . .
Ni3 S18 Cd4 112.45(10) . .
C2 S20 Ni2 102.6(4) . .
C2 S20 Cd6 96.8(3) . .
Ni2 S20 Cd6 110.74(9) . .
C1 S12 Ni2 103.3(3) . .
C1 S12 Ni3 116.5(3) . 2
Ni2 S12 Ni3 79.20(8) . 2
C3 S16 Ni2 104.7(3) . .
C3 S16 Ni3 115.3(3) . 2
Ni2 S16 Ni3 80.31(9) . 2
C4 S15 Ni2 102.1(3) . .
C4 S15 Cd5 96.7(3) . .
Ni2 S15 Cd5 107.30(9) . .
C23 S11 Ni4 104.5(5) . .
C23 S11 Cd6 101.1(5) . .
Ni4 S11 Cd6 99.55(10) . .
C6 C5 S5 109.1(5) . .
C6 C5 H5A 109.9 . .
S5 C5 H5A 109.9 . .
C6 C5 H5B 109.9 . .
S5 C5 H5B 109.9 . .
H5A C5 H5B 108.3 . .
C8 C7 S8 109.3(6) . .
C8 C7 H7A 109.8 . .
S8 C7 H7A 109.8 . .
C8 C7 H7B 109.8 . .
S8 C7 H7B 109.8 . .
H7A C7 H7B 108.3 . .
C11 C12 S14 110.0(5) . .
C11 C12 H12A 109.7 . .
S14 C12 H12A 109.7 . .
C11 C12 H12B 109.7 . .
S14 C12 H12B 109.7 . .
H12A C12 H12B 108.2 . .
C10 C9 S17 110.1(6) . .
C10 C9 H9A 109.6 . .
S17 C9 H9A 109.6 . .
C10 C9 H9B 109.6 . .
S17 C9 H9B 109.6 . .
H9A C9 H9B 108.2 . .
C12 C11 S2 109.2(5) . .
C12 C11 H11A 109.8 . .
S2 C11 H11A 109.8 . .
C12 C11 H11B 109.8 . .
S2 C11 H11B 109.8 . .
H11A C11 H11B 108.3 . .
C5 C6 S6 110.8(5) . .
C5 C6 H6A 109.5 . .
S6 C6 H6A 109.5 . .
C5 C6 H6B 109.5 . .
S6 C6 H6B 109.5 . .
H6A C6 H6B 108.1 . .
C9 C10 S18 111.9(6) . .
C9 C10 H10A 109.2 . .
S18 C10 H10A 109.2 . .
C9 C10 H10B 109.2 . .
S18 C10 H10B 109.2 . .
H10A C10 H10B 107.9 . .
C4 C3 S16 107.2(7) . .
C4 C3 H3A 110.3 . .
S16 C3 H3A 110.3 . .
C4 C3 H3B 110.3 . .
S16 C3 H3B 110.3 . .
H3A C3 H3B 108.5 . .
C2 C1 S12 108.7(6) . .
C2 C1 H1A 110.0 . .
S12 C1 H1A 110.0 . .
C2 C1 H1B 110.0 . .
S12 C1 H1B 110.0 . .
H1A C1 H1B 108.3 . .
C7 C8 S7 110.8(5) . .
C7 C8 H8A 109.5 . .
S7 C8 H8A 109.5 . .
C7 C8 H8B 109.5 . .
S7 C8 H8B 109.5 . .
H8A C8 H8B 108.1 . .
C3 C4 S15 112.2(6) . .
C3 C4 H4A 109.2 . .
S15 C4 H4A 109.2 . .
C3 C4 H4B 109.2 . .
S15 C4 H4B 109.2 . .
H4A C4 H4B 107.9 . .
C1 C2 S20 110.3(6) . .
C1 C2 H2A 109.6 . .
S20 C2 H2A 109.6 . .
C1 C2 H2B 109.6 . .
S20 C2 H2B 109.6 . .
H2A C2 H2B 108.1 . .
Cd7 S21 Cd4 97.60(6) . .
Cd7 S21 Cd6 97.27(9) . 2
Cd4 S21 Cd6 106.98(7) . 2
C24 C23 S11 113.7(10) . .
C24 C23 H23A 108.8 . .
S11 C23 H23A 108.8 . .
C24 C23 H23B 108.8 . .
S11 C23 H23B 108.8 . .
H23A C23 H23B 107.7 . .
C23 C24 S19 115.5(12) . .
C23 C24 H24A 108.4 . .
S19 C24 H24A 108.4 . .
C23 C24 H24B 108.4 . .
S19 C24 H24B 108.4 . .
H24A C24 H24B 107.5 . .
C24 S19 Ni4 103.5(4) . .
C24 S19 Cd7 95.7(5) . .
Ni4 S19 Cd7 104.88(9) . .
C33 N1 C31 108.4(10) . .
C33 N1 C35 114.2(11) . .
C31 N1 C35 110.5(10) . .
C33 N1 H1C 107.8 . .
C31 N1 H1C 107.8 . .
C35 N1 H1C 107.8 . .
C36 C35 N1 115.6(10) . .
C36 C35 H35A 108.4 . .
N1 C35 H35A 108.4 . .
C36 C35 H35B 108.4 . .
N1 C35 H35B 108.4 . .
H35A C35 H35B 107.4 . .
C35 C36 H36A 109.5 . .
C35 C36 H36B 109.5 . .
H36A C36 H36B 109.5 . .
C35 C36 H36C 109.5 . .
H36A C36 H36C 109.5 . .
H36B C36 H36C 109.5 . .
N1 C31 C32 106.7(12) . .
N1 C31 H31A 110.4 . .
C32 C31 H31A 110.4 . .
N1 C31 H31B 110.4 . .
C32 C31 H31B 110.4 . .
H31A C31 H31B 108.6 . .
C34 C33 N1 114.7(12) . .
C34 C33 H33A 108.6 . .
N1 C33 H33A 108.6 . .
C34 C33 H33B 108.6 . .
N1 C33 H33B 108.6 . .
H33A C33 H33B 107.6 . .
C33 C34 H34A 109.5 . .
C33 C34 H34B 109.5 . .
H34A C34 H34B 109.5 . .
C33 C34 H34C 109.5 . .
H34A C34 H34C 109.5 . .
H34B C34 H34C 109.5 . .
C31 C32 H32A 109.5 . .
C31 C32 H32B 109.5 . .
H32A C32 H32B 109.5 . .
C31 C32 H32C 109.5 . .
H32A C32 H32C 109.5 . .
H32B C32 H32C 109.5 . .

loop_
_geom_bond_atom_site_label_1
_geom_bond_atom_site_label_2
_geom_bond_distance
_geom_bond_site_symmetry_2
Cd1 S1 2.538(2) 2
Cd1 S1 2.538(2) .
Cd1 S13 2.548(2) .
Cd1 S13 2.548(2) 2
Cd2 S3 2.464(2) 2
Cd2 S13 2.534(2) .
Cd2 S17 2.565(2) .
Cd2 S14 2.612(3) .
Cd3 S3 2.471(2) .
Cd3 S13 2.552(2) .
Cd3 S5 2.586(2) .
Cd3 S2 2.591(3) .
Cd4 S21 2.463(3) .
Cd4 S13 2.554(2) .
Cd4 S18 2.578(2) .
Cd4 S6 2.585(2) .
Cd5 S3 2.477(3) .
Cd5 S1 2.506(2) .
Cd5 S15 2.544(3) .
Cd5 S7 2.610(3) .
Cd6 S21 2.478(2) 2
Cd6 S1 2.515(2) .
Cd6 S20 2.547(3) .
Cd6 S11 2.577(3) .
Cd7 S21 2.444(3) .
Cd7 S1 2.561(2) .
Cd7 S8 2.578(2) .
Cd7 S19 2.580(3) .
Ni8 S14 2.198(2) 2
Ni8 S14 2.198(2) .
Ni8 S2 2.211(2) 2
Ni8 S2 2.211(2) .
Ni1 S7 2.188(2) .
Ni1 S6 2.197(2) .
Ni1 S8 2.212(3) .
Ni1 S5 2.214(3) .
Ni3 S16 2.205(3) 2
Ni3 S17 2.211(3) .
Ni3 S18 2.211(3) .
Ni3 S12 2.227(3) 2
Ni3 Ni2 2.811(2) 2
Ni4 S19 2.197(3) 2
Ni4 S19 2.197(3) .
Ni4 S11 2.199(3) 2
Ni4 S11 2.199(3) .
Ni2 S16 2.154(3) .
Ni2 S20 2.183(3) .
Ni2 S12 2.183(3) .
Ni2 S15 2.202(3) .
Ni2 Ni3 2.811(2) 2
S14 C12 1.849(8) .
S2 C11 1.835(7) .
S5 C5 1.828(7) .
S6 C6 1.825(7) .
S3 Cd2 2.464(2) 2
S7 C8 1.819(9) .
S8 C7 1.839(8) .
S17 C9 1.806(9) .
S18 C10 1.886(9) .
S20 C2 1.867(9) .
S12 C1 1.826(9) .
S12 Ni3 2.227(3) 2
S16 C3 1.837(9) .
S16 Ni3 2.205(3) 2
S15 C4 1.859(11) .
S11 C23 1.804(14) .
C5 C6 1.504(10) .
C5 H5A 0.9700 .
C5 H5B 0.9700 .
C7 C8 1.505(13) .
C7 H7A 0.9700 .
C7 H7B 0.9700 .
C12 C11 1.499(10) .
C12 H12A 0.9700 .
C12 H12B 0.9700 .
C9 C10 1.464(12) .
C9 H9A 0.9700 .
C9 H9B 0.9700 .
C11 H11A 0.9700 .
C11 H11B 0.9700 .
C6 H6A 0.9700 .
C6 H6B 0.9700 .
C10 H10A 0.9700 .
C10 H10B 0.9700 .
C3 C4 1.522(14) .
C3 H3A 0.9700 .
C3 H3B 0.9700 .
C1 C2 1.554(13) .
C1 H1A 0.9700 .
C1 H1B 0.9700 .
C8 H8A 0.9700 .
C8 H8B 0.9700 .
C4 H4A 0.9700 .
C4 H4B 0.9700 .
C2 H2A 0.9700 .
C2 H2B 0.9700 .
S21 Cd6 2.478(2) 2
C23 C24 1.378(17) .
C23 H23A 0.9700 .
C23 H23B 0.9700 .
C24 S19 1.849(15) .
C24 H24A 0.9700 .
C24 H24B 0.9700 .
N1 C33 1.506(17) .
N1 C31 1.567(17) .
N1 C35 1.571(14) .
N1 H1C 0.9100 .
C35 C36 1.435(17) .
C35 H35A 0.9700 .
C35 H35B 0.9700 .
C36 H36A 0.9600 .
C36 H36B 0.9600 .
C36 H36C 0.9600 .
C31 C32 1.61(2) .
C31 H31A 0.9700 .
C31 H31B 0.9700 .
C33 C34 1.46(2) .
C33 H33A 0.9700 .
C33 H33B 0.9700 .
C34 H34A 0.9600 .
C34 H34B 0.9600 .
C34 H34C 0.9600 .
C32 H32A 0.9600 .
C32 H32B 0.9600 .
C32 H32C 0.9600 .
